data_1543497
loop_
_publ_author_name
'Luo, Weiwei'
'Yuan, Xiao'
'Lin, Lili'
'Zhou, Pengfei'
'Liu, Xiaohua'
'Feng, Xiaoming'

_publ_section_title
;
 A N,N&#x2032;-dioxide/Mg(OTf)2complex catalyzed enantioselective
 \a-addition of isocyanides to alkylidene malonates
;
_journal_issue 7
_journal_name_full 'Chem. Sci.'
_journal_page_first 4736
_journal_paper_doi 10.1039/C6SC00689B
_journal_volume 7
_journal_year 2016
_chemical_absolute_configuration rmad
_chemical_formula_moiety 'C23 H29 N2 O6'
_chemical_formula_sum 'C23 H30 N2 O6'
_chemical_formula_weight 430.49
_chemical_name_systematic 'dimethyl 2-((4-tert-butyl-5-morpholinooxazol-2-yl)(phenyl)methyl)malonate'
_space_group_crystal_system monoclinic
_space_group_IT_number 4
_space_group_name_Hall 'P 2yb'
_space_group_name_H-M_alt 'P 1 21 1'
_symmetry_space_group_name_Hall 'P 2yb'
_symmetry_space_group_name_H-M 'P 1 21 1'
_atom_sites_solution_hydrogens geom
_atom_sites_solution_primary direct
_audit_block_doi 10.5517/cc1jjj9w
_audit_creation_date 2015-07-13
_audit_creation_method
;
Olex2 1.2
(compiled 2015.01.26 svn.r3150 for OlexSys, GUI svn.r4998)
;
_audit_update_record
;
2015-07-30 deposited with the CCDC.
2016-04-12 downloaded from the CCDC.
;
_cell_angle_alpha 90
_cell_angle_beta 101.181(4)
_cell_angle_gamma 90
_cell_formula_units_Z 2
_cell_length_a 10.8375(4)
_cell_length_b 9.9410(3)
_cell_length_c 11.3983(4)
_cell_measurement_reflns_used 5052
_cell_measurement_temperature 293
_cell_measurement_theta_max 72.3230
_cell_measurement_theta_min 4.4940
_cell_volume 1204.69(7)
_computing_cell_refinement
;
CrysAlisPro, Agilent Technologies,
Version 1.171.37.35 (release 13-08-2014 CrysAlis171 .NET)
(compiled Aug 13 2014,18:06:01)
;
_computing_data_collection
;
CrysAlisPro, Agilent Technologies,
Version 1.171.37.35 (release 13-08-2014 CrysAlis171 .NET)
(compiled Aug 13 2014,18:06:01)
;
_computing_data_reduction
;
CrysAlisPro, Agilent Technologies,
Version 1.171.37.35 (release 13-08-2014 CrysAlis171 .NET)
(compiled Aug 13 2014,18:06:01)
;
_computing_molecular_graphics 'Olex2 (Dolomanov et al., 2009)'
_computing_publication_material 'Olex2 (Dolomanov et al., 2009)'
_computing_structure_refinement 'ShelXL (Sheldrick, 2008)'
_computing_structure_solution 'ShelXT (Sheldrick, 2015)'
_diffrn_ambient_temperature 293
_diffrn_detector 'CCD plate'
_diffrn_detector_area_resol_mean 15.9595
_diffrn_detector_type EosS2
_diffrn_measured_fraction_theta_full 0.991
_diffrn_measured_fraction_theta_max 0.990
_diffrn_measurement_details
;
  1 omega   23.00   89.00   1.0000    1.0000
omega____ theta____ kappa____ phi______ frames
    -       36.0421 -125.0000  120.0000 66

  2 omega  -31.00   53.00   1.0000    1.0000
omega____ theta____ kappa____ phi______ frames
    -       36.0421  -57.0000  120.0000 84

  3 omega  -31.00   53.00   1.0000    1.0000
omega____ theta____ kappa____ phi______ frames
    -       36.0421  -57.0000  -60.0000 84

  4 omega   17.00  105.00   1.0000    1.0000
omega____ theta____ kappa____ phi______ frames
    -       36.0421   38.0000  120.0000 88

  5 omega   19.00  103.00   1.0000    1.0000
omega____ theta____ kappa____ phi______ frames
    -       36.0421   57.0000    0.0000 84

  6 omega   23.00   89.00   1.0000    1.0000
omega____ theta____ kappa____ phi______ frames
    -       36.0421 -125.0000 -120.0000 66

  7 omega   23.00   89.00   1.0000    1.0000
omega____ theta____ kappa____ phi______ frames
    -       36.0421 -125.0000 -180.0000 66

  8 omega   23.00   89.00   1.0000    1.0000
omega____ theta____ kappa____ phi______ frames
    -       36.0421 -125.0000  -60.0000 66

  9 omega    9.00  104.00   1.0000    1.0000
omega____ theta____ kappa____ phi______ frames
    -       36.0421   77.0000   30.0000 95

 10 omega  -31.00   53.00   1.0000    1.0000
omega____ theta____ kappa____ phi______ frames
    -       36.0421  -57.0000 -150.0000 84

 11 omega   81.00  176.00   1.0000    3.0000
omega____ theta____ kappa____ phi______ frames
    -      108.0000   77.0000   30.0000 95

 12 omega   91.00  176.00   1.0000    3.0000
omega____ theta____ kappa____ phi______ frames
    -      108.0000   45.0000  -90.0000 85

 13 omega   87.00  178.00   1.0000    3.0000
omega____ theta____ kappa____ phi______ frames
    -      108.0000   30.0000  150.0000 91

 14 omega   90.00  175.00   1.0000    3.0000
omega____ theta____ kappa____ phi______ frames
    -      108.0000   61.0000   90.0000 85

 15 omega   81.00  176.00   1.0000    3.0000
omega____ theta____ kappa____ phi______ frames
    -      108.0000   77.0000  120.0000 95

 16 omega   81.00  176.00   1.0000    3.0000
omega____ theta____ kappa____ phi______ frames
    -      108.0000   77.0000   90.0000 95

 17 omega   37.00  146.00   1.0000    3.0000
omega____ theta____ kappa____ phi______ frames
    -      108.0000  -15.0000   30.0000 109

 18 omega   40.00   98.00   1.0000    3.0000
omega____ theta____ kappa____ phi______ frames
    -      108.0000  -45.0000    0.0000 58

 19 omega   87.00  178.00   1.0000    3.0000
omega____ theta____ kappa____ phi______ frames
    -      108.0000   30.0000   90.0000 91

 20 omega   41.00  126.00   1.0000    3.0000
omega____ theta____ kappa____ phi______ frames
    -      108.0000  -61.0000  150.0000 85

 21 omega   87.00  178.00   1.0000    3.0000
omega____ theta____ kappa____ phi______ frames
    -      108.0000   30.0000  120.0000 91

 22 omega   70.00  178.00   1.0000    3.0000
omega____ theta____ kappa____ phi______ frames
    -      108.0000   15.0000   90.0000 108

 23 omega   40.00  103.00   1.0000    3.0000
omega____ theta____ kappa____ phi______ frames
    -      108.0000  -94.0000 -120.0000 63

 24 omega   39.00   65.00   1.0000    3.0000
omega____ theta____ kappa____ phi______ frames
    -      108.0000  -30.0000    0.0000 26

 25 omega  126.00  171.00   1.0000    3.0000
omega____ theta____ kappa____ phi______ frames
    -      108.0000   77.0000   60.0000 45

 26 omega   86.00  111.00   1.0000    3.0000
omega____ theta____ kappa____ phi______ frames
    -      108.0000   77.0000   60.0000 25
;
_diffrn_measurement_device 'four-circle diffractometer'
_diffrn_measurement_device_type 'New Gemini, Dual, Cu at zero, EosS2'
_diffrn_measurement_method '\w scans'
_diffrn_orient_matrix_UB_11 0.1159482000
_diffrn_orient_matrix_UB_12 -0.0224511000
_diffrn_orient_matrix_UB_13 0.1001120000
_diffrn_orient_matrix_UB_21 0.0681703000
_diffrn_orient_matrix_UB_22 0.1168016000
_diffrn_orient_matrix_UB_23 -0.0495906000
_diffrn_orient_matrix_UB_31 -0.0537190000
_diffrn_orient_matrix_UB_32 0.0992777000
_diffrn_orient_matrix_UB_33 0.0808239000
_diffrn_radiation_monochromator graphite
_diffrn_radiation_probe x-ray
_diffrn_radiation_type CuK\a
_diffrn_radiation_wavelength 1.54184
_diffrn_reflns_av_R_equivalents 0.0416
_diffrn_reflns_av_unetI/netI 0.0414
_diffrn_reflns_Laue_measured_fraction_full 0.991
_diffrn_reflns_Laue_measured_fraction_max 0.990
_diffrn_reflns_limit_h_max 12
_diffrn_reflns_limit_h_min -12
_diffrn_reflns_limit_k_max 11
_diffrn_reflns_limit_k_min -11
_diffrn_reflns_limit_l_max 13
_diffrn_reflns_limit_l_min -10
_diffrn_reflns_number 11120
_diffrn_reflns_point_group_measured_fraction_full 0.962
_diffrn_reflns_point_group_measured_fraction_max 0.962
_diffrn_reflns_theta_full 67.072
_diffrn_reflns_theta_max 67.072
_diffrn_reflns_theta_min 5.155
_diffrn_source 'Enhance (Cu) X-ray Source'
_exptl_absorpt_coefficient_mu 0.707
_exptl_absorpt_correction_T_max 1.00000
_exptl_absorpt_correction_T_min 0.39467
_exptl_absorpt_correction_type multi-scan
_exptl_absorpt_process_details
;
CrysAlisPro, Agilent Technologies,
Version 1.171.37.35 (release 13-08-2014 CrysAlis171 .NET)
(compiled Aug 13 2014,18:06:01)
Empirical absorption correction using spherical harmonics,
 implemented in SCALE3 ABSPACK scaling algorithm.
;
_exptl_crystal_colour 'clear light colourless'
_exptl_crystal_colour_lustre clear
_exptl_crystal_colour_modifier light
_exptl_crystal_colour_primary colourless
_exptl_crystal_density_diffrn 1.187
_exptl_crystal_F_000 460
_exptl_crystal_recrystallization_method 'Re-crystallisation from solvent:  ethyl acetate/petroleum ether'
_exptl_crystal_size_max 1.0
_exptl_crystal_size_mid 0.6
_exptl_crystal_size_min 0.5
_refine_diff_density_max 0.273
_refine_diff_density_min -0.384
_refine_diff_density_rms 0.084
_refine_ls_abs_structure_details
;
 Flack x determined using 1558 quotients [(I+)-(I-)]/[(I+)+(I-)]
 (Parsons, Flack and Wagner, Acta Cryst. B69 (2013) 249-259).
;
_refine_ls_abs_structure_Flack 0.03(15)
_refine_ls_extinction_method none
_refine_ls_goodness_of_fit_ref 1.051
_refine_ls_hydrogen_treatment constr
_refine_ls_matrix_type full
_refine_ls_number_parameters 285
_refine_ls_number_reflns 4143
_refine_ls_number_restraints 433
_refine_ls_restrained_S_all 1.154
_refine_ls_R_factor_all 0.0762
_refine_ls_R_factor_gt 0.0735
_refine_ls_shift/su_max 0.002
_refine_ls_shift/su_mean 0.000
_refine_ls_structure_factor_coef Fsqd
_refine_ls_weighting_details 'w=1/[\s^2^(Fo^2^)+(0.1544P)^2^+0.0322P] where P=(Fo^2^+2Fc^2^)/3'
_refine_ls_weighting_scheme calc
_refine_ls_wR_factor_gt 0.1906
_refine_ls_wR_factor_ref 0.1967
_reflns_Friedel_coverage 0.828
_reflns_Friedel_fraction_full 0.930
_reflns_Friedel_fraction_max 0.930
_reflns_number_gt 3825
_reflns_number_total 4143
_reflns_threshold_expression 'I > 2\s(I)'
_cod_data_source_file c6sc00689b2.cif
_cod_data_source_block fxm-tick-zze
_cod_depositor_comments 'Adding full bibliography for 1543497.cif.'
_cod_original_cell_volume 1204.69(8)
_cod_database_code 1543497
_shelx_space_group_comment
;
The symmetry employed for this shelxl refinement is uniquely defined
by the following loop, which should always be used as a source of
symmetry information in preference to the above space-group names.
They are only intended as comments.
;
_reflns_odcompleteness_completeness 99.00
_reflns_odcompleteness_iscentric 1
_reflns_odcompleteness_theta 66.97
_olex2_refinement_description
;
1. Fixed Uiso
 At 1.2 times of:
  All C(H) groups, All C(H,H) groups
 At 1.5 times of:
  All C(H,H,H) groups
2. Uiso/Uaniso restraints and constraints
C008 \\sim C009 \\sim C00A \\sim C00B \\sim C00C \\sim C00D \\sim C00F \\sim
C00G \\sim C00H \\sim C00I \\sim C00J \\sim C00K \\sim C00L \\sim C00M \\sim
C00N \\sim C00O \\sim C00P \\sim C00Q \\sim C00R \\sim C00S \\sim C00T \\sim
C00U \\sim C00V: within 3.8A with sigma of 0.01 and sigma for terminal atoms of
0.02
3.a Ternary CH refined with riding coordinates:
 C00C(H00C), C00F(H00F)
3.b Secondary CH2 refined with riding coordinates:
 C00D(H00A,H00B), C00L(H00D,H00E), C00O(H00G,H00K)
3.c Aromatic/amide H refined with riding coordinates:
 C00H(H00H), C00I(H00I), C00J(H00J), C00M(H00M), C00P(H00P), C00Q(H00Q)
3.d Idealised Me refined as rotating group:
 C00R(H00L,H00N,H00O), C00S(H00R,H00S,H00T), C00T(H00U,H00V,H00W), C00U(H00X,
 H00Y,H), C00V(H00Z,HA,HB)
;
_shelx_shelxl_version_number 2014/7
_olex2_date_sample_data_collection 2015-07-13
_olex2_submission_special_instructions 'No special instructions were received'

loop_
_space_group_symop_operation_xyz
'x, y, z'
'-x, y+1/2, -z'

loop_
_atom_site_label
_atom_site_type_symbol
_atom_site_fract_x
_atom_site_fract_y
_atom_site_fract_z
_atom_site_U_iso_or_equiv
_atom_site_adp_type
_atom_site_occupancy
_atom_site_site_symmetry_order
_atom_site_calc_flag
_atom_site_refinement_flags_posn
_atom_site_refinement_flags_adp
O001 O 0.6993(2) 0.4559(2) 0.3376(2) 0.0448(6) Uani 1 1 d . .
N002 N 0.8599(3) 0.3036(3) 0.3061(3) 0.0465(7) Uani 1 1 d . .
N003 N 0.7183(3) 0.6263(3) 0.2155(3) 0.0484(7) Uani 1 1 d . .
O004 O 0.3395(3) 0.9062(3) 0.2767(3) 0.0633(8) Uani 1 1 d . .
O005 O 0.9296(4) 0.0418(4) 0.3876(3) 0.0751(10) Uani 1 1 d . .
O006 O 0.4277(4) 0.5284(4) 0.1246(3) 0.0728(9) Uani 1 1 d . .
O007 O 0.2844(4) 0.7030(4) 0.3264(5) 0.0933(14) Uani 1 1 d . .
C008 C 0.8001(4) 0.4263(3) 0.2799(3) 0.0436(7) Uani 1 1 d . U
C009 C 0.6574(3) 0.5761(3) 0.2930(3) 0.0440(7) Uani 1 1 d . U
C00A C 0.8109(4) 0.5307(4) 0.2068(3) 0.0475(8) Uani 1 1 d . U
C00B C 0.5924(3) 0.7148(4) 0.4520(4) 0.0509(8) Uani 1 1 d . U
C00C C 0.4709(4) 0.7273(4) 0.2412(4) 0.0522(8) Uani 1 1 d . U
H00C H 0.5218 0.8061 0.2305 0.063 Uiso 1 1 calc R .
C00D C 0.9167(5) 0.2798(4) 0.4309(4) 0.0574(9) Uani 1 1 d . U
H00A H 0.8516 0.2658 0.4774 0.069 Uiso 1 1 calc R .
H00B H 0.9664 0.3571 0.4634 0.069 Uiso 1 1 calc R .
O00E O 0.3954(7) 0.7243(6) 0.0297(4) 0.122(2) Uani 1 1 d . .
C00F C 0.5481(3) 0.6366(4) 0.3366(3) 0.0454(7) Uani 1 1 d . U
H00F H 0.4938 0.5632 0.3535 0.055 Uiso 1 1 calc R .
C00G C 0.3524(4) 0.7755(4) 0.2857(4) 0.0543(9) Uani 1 1 d . U
C00H C 0.5388(5) 0.6885(5) 0.5510(4) 0.0659(10) Uani 1 1 d . U
H00H H 0.4765 0.6234 0.5473 0.079 Uiso 1 1 calc R .
C00I C 0.6850(4) 0.8127(5) 0.4600(5) 0.0615(10) Uani 1 1 d . U
H00I H 0.7202 0.8312 0.3936 0.074 Uiso 1 1 calc R .
C00J C 0.7253(5) 0.8826(6) 0.5641(6) 0.0766(13) Uani 1 1 d . U
H00J H 0.7874 0.9479 0.5679 0.092 Uiso 1 1 calc R .
C00K C 0.4266(5) 0.6615(5) 0.1202(4) 0.0628(10) Uani 1 1 d . U
C00L C 0.7870(5) 0.1867(5) 0.2574(4) 0.0670(12) Uani 1 1 d . U
H00D H 0.7504 0.2018 0.1739 0.080 Uiso 1 1 calc R .
H00E H 0.7192 0.1717 0.3004 0.080 Uiso 1 1 calc R .
C00M C 0.5803(6) 0.7617(7) 0.6564(5) 0.0810(14) Uani 1 1 d . U
H00M H 0.5439 0.7459 0.7226 0.097 Uiso 1 1 calc R .
C00N C 0.9006(4) 0.5557(5) 0.1228(4) 0.0625(10) Uani 1 1 d . U
C00O C 0.9997(5) 0.1562(5) 0.4378(5) 0.0694(12) Uani 1 1 d . U
H00G H 1.0673 0.1731 0.3951 0.083 Uiso 1 1 calc R .
H00K H 1.0369 0.1380 0.5208 0.083 Uiso 1 1 calc R .
C00P C 0.8715(6) 0.0660(5) 0.2694(5) 0.0757(13) Uani 1 1 d . U
H00P H 0.8836 0.0133 0.2052 0.091 Uiso 1 1 calc R .
C00Q C 0.6736(6) 0.8561(7) 0.6632(5) 0.0792(14) Uani 1 1 d . U
H00Q H 0.7020 0.9021 0.7343 0.095 Uiso 1 1 calc R .
C00R C 0.2316(5) 0.9594(6) 0.3179(5) 0.0735(13) Uani 1 1 d . U
H00L H 0.1565 0.9189 0.2736 0.110 Uiso 1 1 calc GR .
H00N H 0.2279 1.0551 0.3062 0.110 Uiso 1 1 calc GR .
H00O H 0.2388 0.9397 0.4014 0.110 Uiso 1 1 calc GR .
C00S C 0.3909(9) 0.4587(8) 0.0146(6) 0.107(2) Uani 1 1 d . U
H00R H 0.4313 0.4985 -0.0448 0.161 Uiso 1 1 calc GR .
H00S H 0.3013 0.4644 -0.0110 0.161 Uiso 1 1 calc GR .
H00T H 0.4154 0.3660 0.0253 0.161 Uiso 1 1 calc GR .
C00T C 0.8279(10) 0.5801(14) -0.0001(6) 0.129(3) Uani 1 1 d . U
H00U H 0.7726 0.5056 -0.0245 0.194 Uiso 1 1 calc GR .
H00V H 0.8850 0.5895 -0.0544 0.194 Uiso 1 1 calc GR .
H00W H 0.7794 0.6610 -0.0008 0.194 Uiso 1 1 calc GR .
C00U C 0.9932(9) 0.4436(11) 0.1232(9) 0.127(3) Uani 1 1 d . U
H00X H 1.0278 0.4185 0.2042 0.191 Uiso 1 1 calc GR .
H00Y H 1.0596 0.4730 0.0844 0.191 Uiso 1 1 calc GR .
H H 0.9514 0.3675 0.0812 0.191 Uiso 1 1 calc GR .
C00V C 0.9706(10) 0.6848(12) 0.1610(9) 0.128(3) Uani 1 1 d . U
H00Z H 0.9354 0.7564 0.1085 0.192 Uiso 1 1 calc GR .
HA H 1.0578 0.6737 0.1573 0.192 Uiso 1 1 calc GR .
HB H 0.9631 0.7063 0.2414 0.192 Uiso 1 1 calc GR .

loop_
_atom_site_aniso_label
_atom_site_aniso_U_11
_atom_site_aniso_U_22
_atom_site_aniso_U_33
_atom_site_aniso_U_23
_atom_site_aniso_U_13
_atom_site_aniso_U_12
O001 0.0473(13) 0.0339(12) 0.0554(13) 0.0054(10) 0.0154(10) 0.0087(10)
N002 0.0523(17) 0.0349(15) 0.0519(15) -0.0042(12) 0.0096(12) 0.0102(12)
N003 0.0525(17) 0.0360(15) 0.0591(16) 0.0044(12) 0.0167(13) 0.0064(13)
O004 0.0667(19) 0.0436(15) 0.087(2) 0.0027(13) 0.0317(15) 0.0115(13)
O005 0.093(3) 0.0424(17) 0.085(2) 0.0071(14) 0.0065(18) 0.0160(16)
O006 0.095(2) 0.0535(18) 0.0658(18) 0.0000(14) 0.0046(16) -0.0014(17)
O007 0.063(2) 0.059(2) 0.171(4) 0.024(2) 0.055(2) 0.0071(17)
C008 0.0487(17) 0.0334(16) 0.0501(16) -0.0011(12) 0.0133(13) 0.0125(13)
C009 0.0458(17) 0.0312(15) 0.0560(16) 0.0009(13) 0.0120(13) 0.0056(12)
C00A 0.0508(19) 0.0415(17) 0.0515(17) -0.0022(13) 0.0128(14) 0.0051(14)
C00B 0.0423(16) 0.0441(17) 0.0670(19) -0.0051(15) 0.0123(14) 0.0137(14)
C00C 0.0493(18) 0.0408(17) 0.066(2) 0.0049(15) 0.0104(15) 0.0085(15)
C00D 0.071(2) 0.0411(19) 0.0567(19) -0.0014(15) 0.0030(17) 0.0093(17)
O00E 0.197(7) 0.079(3) 0.072(2) 0.023(2) -0.021(3) 0.010(3)
C00F 0.0423(16) 0.0345(16) 0.0612(18) 0.0013(13) 0.0141(13) 0.0062(13)
C00G 0.0482(19) 0.0450(19) 0.070(2) 0.0103(16) 0.0117(16) 0.0026(16)
C00H 0.062(2) 0.068(3) 0.072(2) -0.0091(19) 0.0223(18) 0.0046(19)
C00I 0.058(2) 0.052(2) 0.076(2) -0.0089(17) 0.0146(18) 0.0009(17)
C00J 0.065(3) 0.069(3) 0.094(3) -0.022(2) 0.011(2) 0.001(2)
C00K 0.069(2) 0.054(2) 0.064(2) 0.0083(18) 0.0074(18) 0.010(2)
C00L 0.078(3) 0.041(2) 0.072(2) -0.0082(17) -0.008(2) 0.007(2)
C00M 0.085(3) 0.090(3) 0.074(3) -0.016(3) 0.030(2) 0.012(3)
C00N 0.062(2) 0.065(2) 0.067(2) 0.009(2) 0.0283(18) 0.009(2)
C00O 0.078(3) 0.050(2) 0.074(2) 0.0038(19) -0.002(2) 0.017(2)
C00P 0.102(3) 0.043(2) 0.076(3) -0.0113(19) 0.003(2) 0.018(2)
C00Q 0.072(3) 0.078(3) 0.085(3) -0.033(2) 0.008(2) 0.017(2)
C00R 0.073(3) 0.064(3) 0.091(3) 0.001(2) 0.034(3) 0.016(2)
C00S 0.153(7) 0.081(4) 0.078(3) -0.013(3) 0.000(4) 0.002(4)
C00T 0.127(6) 0.192(8) 0.077(3) 0.017(5) 0.040(4) -0.005(6)
C00U 0.134(6) 0.121(6) 0.154(6) 0.029(5) 0.099(5) 0.037(5)
C00V 0.128(6) 0.132(6) 0.143(6) -0.024(5) 0.075(5) -0.049(5)

loop_
_atom_type_symbol
_atom_type_description
_atom_type_scat_dispersion_real
_atom_type_scat_dispersion_imag
_atom_type_scat_source
C C 0.0181 0.0091 'International Tables Vol C Tables 4.2.6.8 and 6.1.1.4'
H H 0.0000 0.0000 'International Tables Vol C Tables 4.2.6.8 and 6.1.1.4'
N N 0.0311 0.0180 'International Tables Vol C Tables 4.2.6.8 and 6.1.1.4'
O O 0.0492 0.0322 'International Tables Vol C Tables 4.2.6.8 and 6.1.1.4'

loop_
_geom_angle_atom_site_label_1
_geom_angle_atom_site_label_2
_geom_angle_atom_site_label_3
_geom_angle
C009 O001 C008 104.2(3)
C008 N002 C00D 116.4(3)
C008 N002 C00L 115.1(3)
C00L N002 C00D 109.8(3)
C009 N003 C00A 104.7(3)
C00G O004 C00R 114.8(4)
C00P O005 C00O 110.9(4)
C00K O006 C00S 117.1(5)
N002 C008 O001 117.0(3)
C00A C008 O001 107.1(3)
C00A C008 N002 135.8(3)
O001 C009 C00F 117.6(3)
N003 C009 O001 114.8(3)
N003 C009 C00F 127.6(3)
N003 C00A C00N 119.5(4)
C008 C00A N003 109.2(3)
C008 C00A C00N 131.3(4)
C00H C00B C00F 119.6(4)
C00I C00B C00F 121.1(4)
C00I C00B C00H 119.3(4)
C00F C00C H00C 108.5
C00F C00C C00G 109.0(3)
C00G C00C H00C 108.5
C00K C00C H00C 108.5
C00K C00C C00F 115.2(3)
C00K C00C C00G 107.2(4)
N002 C00D H00A 110.0
N002 C00D H00B 110.0
N002 C00D C00O 108.5(3)
H00A C00D H00B 108.4
C00O C00D H00A 110.0
C00O C00D H00B 110.0
C009 C00F C00B 110.8(3)
C009 C00F C00C 111.1(3)
C009 C00F H00F 108.1
C00B C00F C00C 110.5(3)
C00B C00F H00F 108.1
C00C C00F H00F 108.1
O004 C00G C00C 111.5(3)
O007 C00G O004 124.6(4)
O007 C00G C00C 123.9(4)
C00B C00H H00H 120.6
C00B C00H C00M 118.9(5)
C00M C00H H00H 120.6
C00B C00I H00I 119.5
C00J C00I C00B 121.1(5)
C00J C00I H00I 119.5
C00I C00J H00J 120.0
C00I C00J C00Q 120.0(5)
C00Q C00J H00J 120.0
O006 C00K C00C 113.4(4)
O00E C00K O006 123.6(5)
O00E C00K C00C 123.0(5)
N002 C00L H00D 109.8
N002 C00L H00E 109.8
N002 C00L C00P 109.2(4)
H00D C00L H00E 108.3
C00P C00L H00D 109.8
C00P C00L H00E 109.8
C00H C00M H00M 119.5
C00Q C00M C00H 120.9(5)
C00Q C00M H00M 119.5
C00A C00N C00V 107.8(4)
C00T C00N C00A 109.6(5)
C00T C00N C00U 110.9(7)
C00T C00N C00V 106.1(8)
C00U C00N C00A 112.8(5)
C00U C00N C00V 109.4(7)
O005 C00O C00D 111.2(4)
O005 C00O H00G 109.4
O005 C00O H00K 109.4
C00D C00O H00G 109.4
C00D C00O H00K 109.4
H00G C00O H00K 108.0
O005 C00P C00L 112.3(4)
O005 C00P H00P 123.8
C00L C00P H00P 123.8
C00J C00Q H00Q 120.1
C00M C00Q C00J 119.8(5)
C00M C00Q H00Q 120.1
O004 C00R H00L 109.5
O004 C00R H00N 109.5
O004 C00R H00O 109.5
H00L C00R H00N 109.5
H00L C00R H00O 109.5
H00N C00R H00O 109.5
O006 C00S H00R 109.5
O006 C00S H00S 109.5
O006 C00S H00T 109.5
H00R C00S H00S 109.5
H00R C00S H00T 109.5
H00S C00S H00T 109.5
C00N C00T H00U 109.5
C00N C00T H00V 109.5
C00N C00T H00W 109.5
H00U C00T H00V 109.5
H00U C00T H00W 109.5
H00V C00T H00W 109.5
C00N C00U H00X 109.5
C00N C00U H00Y 109.5
C00N C00U H 109.5
H00X C00U H00Y 109.5
H00X C00U H 109.5
H00Y C00U H 109.5
C00N C00V H00Z 109.5
C00N C00V HA 109.5
C00N C00V HB 109.5
H00Z C00V HA 109.5
H00Z C00V HB 109.5
HA C00V HB 109.5

loop_
_geom_bond_atom_site_label_1
_geom_bond_atom_site_label_2
_geom_bond_distance
O001 C008 1.411(4)
O001 C009 1.343(4)
N002 C008 1.386(5)
N002 C00D 1.456(5)
N002 C00L 1.453(6)
N003 C009 1.300(5)
N003 C00A 1.400(5)
O004 C00G 1.309(6)
O004 C00R 1.442(5)
O005 C00O 1.425(7)
O005 C00P 1.393(6)
O006 C00K 1.324(6)
O006 C00S 1.421(8)
O007 C00G 1.189(6)
C008 C00A 1.351(5)
C009 C00F 1.496(5)
C00A C00N 1.511(5)
C00B C00F 1.523(5)
C00B C00H 1.390(6)
C00B C00I 1.388(6)
C00C H00C 0.9800
C00C C00F 1.530(5)
C00C C00G 1.545(5)
C00C C00K 1.518(6)
C00D H00A 0.9700
C00D H00B 0.9700
C00D C00O 1.516(6)
O00E C00K 1.197(6)
C00F H00F 0.9800
C00H H00H 0.9300
C00H C00M 1.402(8)
C00I H00I 0.9300
C00I C00J 1.372(8)
C00J H00J 0.9300
C00J C00Q 1.380(9)
C00L H00D 0.9700
C00L H00E 0.9700
C00L C00P 1.499(6)
C00M H00M 0.9300
C00M C00Q 1.371(10)
C00N C00T 1.487(9)
C00N C00U 1.499(10)
C00N C00V 1.512(11)
C00O H00G 0.9700
C00O H00K 0.9700
C00P H00P 0.9300
C00Q H00Q 0.9300
C00R H00L 0.9600
C00R H00N 0.9600
C00R H00O 0.9600
C00S H00R 0.9600
C00S H00S 0.9600
C00S H00T 0.9600
C00T H00U 0.9600
C00T H00V 0.9600
C00T H00W 0.9600
C00U H00X 0.9600
C00U H00Y 0.9600
C00U H 0.9600
C00V H00Z 0.9600
C00V HA 0.9600
C00V HB 0.9600

loop_
_geom_torsion_atom_site_label_1
_geom_torsion_atom_site_label_2
_geom_torsion_atom_site_label_3
_geom_torsion_atom_site_label_4
_geom_torsion
O001 C008 C00A N003 -0.5(4)
O001 C008 C00A C00N -179.7(4)
O001 C009 C00F C00B 85.6(4)
O001 C009 C00F C00C -151.2(3)
N002 C008 C00A N003 177.4(4)
N002 C008 C00A C00N -1.8(8)
N002 C00D C00O O005 -58.0(5)
N002 C00L C00P O005 57.8(7)
N003 C009 C00F C00B -94.5(5)
N003 C009 C00F C00C 28.7(5)
N003 C00A C00N C00T -55.5(8)
N003 C00A C00N C00U -179.6(6)
N003 C00A C00N C00V 59.5(7)
C008 O001 C009 N003 -0.2(4)
C008 O001 C009 C00F 179.7(3)
C008 N002 C00D C00O -168.2(4)
C008 N002 C00L C00P 167.8(4)
C008 C00A C00N C00T 123.6(7)
C008 C00A C00N C00U -0.4(8)
C008 C00A C00N C00V -121.3(7)
C009 O001 C008 N002 -177.9(3)
C009 O001 C008 C00A 0.4(4)
C009 N003 C00A C008 0.4(4)
C009 N003 C00A C00N 179.7(4)
C00A N003 C009 O001 -0.1(4)
C00A N003 C009 C00F 180.0(4)
C00B C00H C00M C00Q -1.2(9)
C00B C00I C00J C00Q 0.0(8)
C00D N002 C008 O001 -59.5(5)
C00D N002 C008 C00A 122.8(5)
C00D N002 C00L C00P -58.4(5)
C00F C00B C00H C00M -179.8(4)
C00F C00B C00I C00J -179.6(4)
C00F C00C C00G O004 129.3(4)
C00F C00C C00G O007 -48.4(6)
C00F C00C C00K O006 19.4(6)
C00F C00C C00K O00E -159.7(6)
C00G C00C C00F C009 174.4(3)
C00G C00C C00F C00B -62.2(4)
C00G C00C C00K O006 -102.0(5)
C00G C00C C00K O00E 78.9(7)
C00H C00B C00F C009 -128.0(4)
C00H C00B C00F C00C 108.4(4)
C00H C00B C00I C00J 0.7(7)
C00H C00M C00Q C00J 1.9(9)
C00I C00B C00F C009 52.4(5)
C00I C00B C00F C00C -71.2(5)
C00I C00B C00H C00M -0.1(7)
C00I C00J C00Q C00M -1.3(9)
C00K C00C C00F C009 54.0(5)
C00K C00C C00F C00B 177.4(4)
C00K C00C C00G O004 -105.5(4)
C00K C00C C00G O007 76.8(6)
C00L N002 C008 O001 71.1(5)
C00L N002 C008 C00A -106.6(5)
C00L N002 C00D C00O 58.8(5)
C00O O005 C00P C00L -57.1(6)
C00P O005 C00O C00D 57.2(6)
C00R O004 C00G O007 -1.5(8)
C00R O004 C00G C00C -179.2(4)
C00S O006 C00K C00C -178.3(6)
C00S O006 C00K O00E 0.8(10)
